data_4316565
loop_
_publ_author_name
'Daniel E. Bugaris'
'Daniel M. Wells'
'Jiyong Yao'
'S. Skanthakumar'
'Richard G. Haire'
'L. Soderholm'
'James A. Ibers'

_publ_contact_author_address
;
Department of Chemistry
Northwestern University
Evanston, IL 60208-3113
;
_publ_contact_author_email ibers@chem.northwestern.edu
_publ_contact_author_fax '1 847 491 3976'
_publ_contact_author_name 'James A. Ibers'
_publ_contact_author_phone '1 847 491 5449'
_publ_section_title
;
 Dichalcogenide Bonding in Seven Alkali-Metal Actinide Chalcogenides of
 the KTh2Se6 Structure Type
;
_journal_name_full 'Inorganic Chemistry'
_journal_page_first 8381
_journal_page_last 8388
_journal_paper_doi 10.1021/ic1008895
_journal_volume 49
_journal_year 2010
_chemical_formula_moiety 'K Np2 Se6'
_chemical_formula_sum 'K Np2 Se6'
_chemical_formula_weight 986.86
_chemical_name_common 'Potassium dineptunium hexaselenide'
_space_group_IT_number 71
_symmetry_cell_setting orthorhombic
_symmetry_space_group_name_Hall '-I 2 2'
_symmetry_space_group_name_H-M 'I m m m'
_atom_sites_solution_primary direct
_atom_sites_solution_secondary difmap
_audit_creation_method SHELXL-97
_cell_angle_alpha 90.00
_cell_angle_beta 90.00
_cell_angle_gamma 90.00
_cell_formula_units_Z 2
_cell_length_a 4.0377(7)
_cell_length_b 5.5250(10)
_cell_length_c 21.558(4)
_cell_measurement_reflns_used 2562
_cell_measurement_temperature 296(2)
_cell_measurement_theta_max 32.62
_cell_measurement_theta_min 3.78
_cell_volume 480.92(15)
_computing_cell_refinement 'SAINT (Bruker, 2006)'
_computing_data_collection 'APEX2 (Bruker, 2006)'
_computing_data_reduction 'SAINT (Bruker, 2006)'
_computing_molecular_graphics 'CrystalMaker (Palmer, 2008)'
_computing_publication_material SHELXTL
_computing_structure_refinement 'SHELXL-97 (Sheldrick, 2008)'
_computing_structure_solution 'SHELXS-97 (Sheldrick, 2008)'
_diffrn_ambient_temperature 296(2)
_diffrn_measured_fraction_theta_full 0.978
_diffrn_measured_fraction_theta_max 0.978
_diffrn_measurement_device_type 'Bruker APEX-II CCD'
_diffrn_measurement_method '\f and \w scans'
_diffrn_radiation_monochromator graphite
_diffrn_radiation_source 'fine-focus sealed tube'
_diffrn_radiation_type MoK\a
_diffrn_radiation_wavelength 0.71073
_diffrn_reflns_av_R_equivalents 0.0331
_diffrn_reflns_av_sigmaI/netI 0.0202
_diffrn_reflns_limit_h_max 6
_diffrn_reflns_limit_h_min -6
_diffrn_reflns_limit_k_max 8
_diffrn_reflns_limit_k_min -8
_diffrn_reflns_limit_l_max 32
_diffrn_reflns_limit_l_min -32
_diffrn_reflns_number 3927
_diffrn_reflns_theta_full 32.89
_diffrn_reflns_theta_max 32.89
_diffrn_reflns_theta_min 3.78
_exptl_absorpt_coefficient_mu 44.544
_exptl_absorpt_correction_T_max 0.7465
_exptl_absorpt_correction_T_min 0.3439
_exptl_absorpt_correction_type 'numerical (SADABS; Sheldrick, 2006)'
_exptl_absorpt_process_details face-indexed
_exptl_crystal_colour black
_exptl_crystal_density_diffrn 6.815
_exptl_crystal_density_method 'not measured'
_exptl_crystal_description block
_exptl_crystal_F_000 818
_exptl_crystal_size_max 0.095
_exptl_crystal_size_mid 0.035
_exptl_crystal_size_min 0.020
_refine_diff_density_max 4.631
_refine_diff_density_min -2.488
_refine_diff_density_rms 0.470
_refine_ls_extinction_coef 0
_refine_ls_extinction_method none
_refine_ls_goodness_of_fit_ref 1.911
_refine_ls_matrix_type full
_refine_ls_number_parameters 18
_refine_ls_number_reflns 545
_refine_ls_number_restraints 0
_refine_ls_restrained_S_all 1.911
_refine_ls_R_factor_all 0.0320
_refine_ls_R_factor_gt 0.0289
_refine_ls_shift/su_max 0.000
_refine_ls_shift/su_mean 0.000
_refine_ls_structure_factor_coef Fsqd
_refine_ls_weighting_details
; calc

 [1.00000]/

   [\s^2^(Fo^2^)+(0.0197Fo^2^)^2^]

;
_refine_ls_weighting_scheme calc
_refine_ls_wR_factor_gt 0.0628
_refine_ls_wR_factor_ref 0.0632
_reflns_number_gt 502
_reflns_number_total 545
_reflns_threshold_expression >2sigma(I)
_cod_data_source_file ic1008895_si_001_7.cif
_cod_data_source_block KNpSe
_cod_original_cell_volume 480.91(15)
_cod_database_code 4316565

loop_
_symmetry_equiv_pos_as_xyz
'x, y, z'
'-x, -y, z'
'-x, y, -z'
'x, -y, -z'
'x+1/2, y+1/2, z+1/2'
'-x+1/2, -y+1/2, z+1/2'
'-x+1/2, y+1/2, -z+1/2'
'x+1/2, -y+1/2, -z+1/2'
'-x, -y, -z'
'x, y, -z'
'x, -y, z'
'-x, y, z'
'-x+1/2, -y+1/2, -z+1/2'
'x+1/2, y+1/2, -z+1/2'
'x+1/2, -y+1/2, z+1/2'
'-x+1/2, y+1/2, z+1/2'

loop_
_atom_site_label
_atom_site_type_symbol
_atom_site_fract_x
_atom_site_fract_y
_atom_site_fract_z
_atom_site_U_iso_or_equiv
_atom_site_adp_type
_atom_site_occupancy
_atom_site_symmetry_multiplicity
_atom_site_calc_flag
_atom_site_refinement_flags
_atom_site_disorder_assembly
_atom_site_disorder_group
K1 K 0.0000 0.0000 0.0000 0.0156(7) Uani 1 8 d S . .
Np1 Np 0.5000 0.0000 0.32085(2) 0.00757(12) Uani 1 4 d S . .
Se1 Se 0.0000 0.0000 0.22640(5) 0.0077(2) Uani 1 4 d S . .
Se2 Se 0.0000 0.24266(15) 0.39514(4) 0.0141(2) Uani 1 2 d S . .

loop_
_atom_site_aniso_label
_atom_site_aniso_U_11
_atom_site_aniso_U_22
_atom_site_aniso_U_33
_atom_site_aniso_U_23
_atom_site_aniso_U_13
_atom_site_aniso_U_12
K1 0.0141(15) 0.0198(16) 0.0130(16) 0.000 0.000 0.000
Np1 0.00545(19) 0.00581(18) 0.0115(2) 0.000 0.000 0.000
Se1 0.0072(4) 0.0059(4) 0.0100(5) 0.000 0.000 0.000
Se2 0.0069(4) 0.0230(4) 0.0123(4) -0.0033(3) 0.000 0.000

loop_
_atom_type_symbol
_atom_type_description
_atom_type_scat_dispersion_real
_atom_type_scat_dispersion_imag
_atom_type_scat_source
K K 0.2009 0.2494 'International Tables Vol C Tables 4.2.6.8 and 6.1.1.4'
Se Se -0.0929 2.2259 'International Tables Vol C Tables 4.2.6.8 and 6.1.1.4'
Np Np -11.4937 4.1493 'International Tables Vol C Tables 4.2.6.8 and 6.1.1.4'

loop_
_geom_angle_atom_site_label_1
_geom_angle_atom_site_label_2
_geom_angle_atom_site_label_3
_geom_angle
_geom_angle_site_symmetry_1
_geom_angle_site_symmetry_3
_geom_angle_publ_flag
Se2 K1 Se2 180.00(2) 13 5_444 ?
Se2 K1 Se2 50.26(3) 13 14_545 ?
Se2 K1 Se2 129.74(3) 5_444 14_545 ?
Se2 K1 Se2 129.74(3) 13 6_454 ?
Se2 K1 Se2 50.26(3) 5_444 6_454 ?
Se2 K1 Se2 180.00(3) 14_545 6_454 ?
Se2 K1 Se2 105.82(2) 13 5_544 ?
Se2 K1 Se2 74.18(2) 5_444 5_544 ?
Se2 K1 Se2 84.95(3) 14_545 5_544 ?
Se2 K1 Se2 95.05(3) 6_454 5_544 ?
Se2 K1 Se2 74.18(2) 13 13_455 ?
Se2 K1 Se2 105.82(2) 5_444 13_455 ?
Se2 K1 Se2 95.05(3) 14_545 13_455 ?
Se2 K1 Se2 84.95(3) 6_454 13_455 ?
Se2 K1 Se2 180.00(2) 5_544 13_455 ?
Se2 K1 Se2 95.05(3) 13 14_445 ?
Se2 K1 Se2 84.95(3) 5_444 14_445 ?
Se2 K1 Se2 74.18(2) 14_545 14_445 ?
Se2 K1 Se2 105.82(2) 6_454 14_445 ?
Se2 K1 Se2 129.74(3) 5_544 14_445 ?
Se2 K1 Se2 50.26(3) 13_455 14_445 ?
Se2 K1 Se2 84.95(3) 13 6_554 ?
Se2 K1 Se2 95.05(3) 5_444 6_554 ?
Se2 K1 Se2 105.82(2) 14_545 6_554 ?
Se2 K1 Se2 74.18(2) 6_454 6_554 ?
Se2 K1 Se2 50.26(3) 5_544 6_554 ?
Se2 K1 Se2 129.74(3) 13_455 6_554 ?
Se2 K1 Se2 180.00(3) 14_445 6_554 ?
Se2 K1 K1 52.912(10) 13 1_655 ?
Se2 K1 K1 127.088(10) 5_444 1_655 ?
Se2 K1 K1 52.912(10) 14_545 1_655 ?
Se2 K1 K1 127.088(10) 6_454 1_655 ?
Se2 K1 K1 52.912(10) 5_544 1_655 ?
Se2 K1 K1 127.088(10) 13_455 1_655 ?
Se2 K1 K1 127.088(10) 14_445 1_655 ?
Se2 K1 K1 52.912(10) 6_554 1_655 ?
Se2 K1 K1 127.088(10) 13 1_455 ?
Se2 K1 K1 52.912(10) 5_444 1_455 ?
Se2 K1 K1 127.088(10) 14_545 1_455 ?
Se2 K1 K1 52.912(10) 6_454 1_455 ?
Se2 K1 K1 127.088(10) 5_544 1_455 ?
Se2 K1 K1 52.912(10) 13_455 1_455 ?
Se2 K1 K1 52.912(10) 14_445 1_455 ?
Se2 K1 K1 127.088(10) 6_554 1_455 ?
K1 K1 K1 180.0 1_655 1_455 ?
Se1 Np1 Se1 89.51(4) . 1_655 y
Se1 Np1 Se2 151.743(18) . 1_655 y
Se1 Np1 Se2 84.38(2) 1_655 1_655 ?
Se1 Np1 Se2 151.743(18) . 2_655 ?
Se1 Np1 Se2 84.38(2) 1_655 2_655 ?
Se2 Np1 Se2 54.97(3) 1_655 2_655 y
Se1 Np1 Se2 84.38(2) . 2 ?
Se1 Np1 Se2 151.743(18) 1_655 2 ?
Se2 Np1 Se2 113.09(3) 1_655 2 ?
Se2 Np1 Se2 88.06(3) 2_655 2 ?
Se1 Np1 Se2 84.38(2) . . ?
Se1 Np1 Se2 151.743(18) 1_655 . ?
Se2 Np1 Se2 88.06(3) 1_655 . ?
Se2 Np1 Se2 113.09(3) 2_655 . ?
Se2 Np1 Se2 54.97(3) 2 . ?
Se1 Np1 Se1 75.778(13) . 13_545 ?
Se1 Np1 Se1 75.778(13) 1_655 13_545 ?
Se2 Np1 Se1 128.593(18) 1_655 13_545 ?
Se2 Np1 Se1 75.98(2) 2_655 13_545 ?
Se2 Np1 Se1 75.98(2) 2 13_545 ?
Se2 Np1 Se1 128.593(18) . 13_545 ?
Se1 Np1 Se1 75.778(13) . 13 ?
Se1 Np1 Se1 75.778(13) 1_655 13 ?
Se2 Np1 Se1 75.98(2) 1_655 13 ?
Se2 Np1 Se1 128.593(18) 2_655 13 ?
Se2 Np1 Se1 128.593(18) 2 13 ?
Se2 Np1 Se1 75.98(2) . 13 ?
Se1 Np1 Se1 139.52(4) 13_545 13 ?
Se1 Np1 Np1 134.756(18) . 1_655 ?
Se1 Np1 Np1 45.244(18) 1_655 1_655 ?
Se2 Np1 Np1 45.972(13) 1_655 1_655 ?
Se2 Np1 Np1 45.972(13) 2_655 1_655 ?
Se2 Np1 Np1 134.028(13) 2 1_655 ?
Se2 Np1 Np1 134.028(13) . 1_655 ?
Se1 Np1 Np1 90.0 13_545 1_655 ?
Se1 Np1 Np1 90.0 13 1_655 ?
Se1 Np1 Np1 45.244(18) . 1_455 ?
Se1 Np1 Np1 134.756(18) 1_655 1_455 ?
Se2 Np1 Np1 134.028(13) 1_655 1_455 ?
Se2 Np1 Np1 134.028(13) 2_655 1_455 ?
Se2 Np1 Np1 45.972(13) 2 1_455 ?
Se2 Np1 Np1 45.972(13) . 1_455 ?
Se1 Np1 Np1 90.0 13_545 1_455 ?
Se1 Np1 Np1 90.0 13 1_455 ?
Np1 Np1 Np1 180.00(2) 1_655 1_455 ?
Np1 Se1 Np1 89.51(4) . 1_455 ?
Np1 Se1 Np1 104.222(13) . 13_545 ?
Np1 Se1 Np1 104.222(13) 1_455 13_545 ?
Np1 Se1 Np1 104.222(13) . 13 ?
Np1 Se1 Np1 104.222(13) 1_455 13 ?
Np1 Se1 Np1 139.52(4) 13_545 13 ?
Se2 Se2 Se2 180.00(3) 2 2_565 ?
Se2 Se2 Np1 62.513(17) 2 1_455 ?
Se2 Se2 Np1 117.487(17) 2_565 1_455 ?
Se2 Se2 Np1 62.513(17) 2 . ?
Se2 Se2 Np1 117.487(16) 2_565 . ?
Np1 Se2 Np1 88.06(3) 1_455 . ?
Se2 Se2 K1 115.132(15) 2 5 ?
Se2 Se2 K1 64.868(15) 2_565 5 ?
Np1 Se2 K1 170.90(2) 1_455 5 ?
Np1 Se2 K1 98.579(14) . 5 ?
Se2 Se2 K1 115.132(15) 2 5_455 ?
Se2 Se2 K1 64.868(15) 2_565 5_455 ?
Np1 Se2 K1 98.579(14) 1_455 5_455 ?
Np1 Se2 K1 170.90(2) . 5_455 ?
K1 Se2 K1 74.18(2) 5 5_455 ?

loop_
_geom_bond_atom_site_label_1
_geom_bond_atom_site_label_2
_geom_bond_distance
_geom_bond_site_symmetry_2
_geom_bond_publ_flag
K1 Se2 3.3478(7) 13 y
K1 Se2 3.3478(7) 5_444 ?
K1 Se2 3.3478(7) 14_545 ?
K1 Se2 3.3478(7) 6_454 ?
K1 Se2 3.3478(7) 5_544 ?
K1 Se2 3.3478(7) 13_455 ?
K1 Se2 3.3478(7) 14_445 ?
K1 Se2 3.3478(7) 6_554 ?
K1 K1 4.0377(7) 1_655 ?
K1 K1 4.0377(7) 1_455 ?
Np1 Se1 2.8673(9) . y
Np1 Se1 2.8673(9) 1_655 ?
Np1 Se2 2.9048(7) 1_655 y
Np1 Se2 2.9048(7) 2_655 ?
Np1 Se2 2.9048(7) 2 ?
Np1 Se2 2.9048(7) . ?
Np1 Se1 2.9443(6) 13_545 y
Np1 Se1 2.9443(6) 13 ?
Np1 Np1 4.0377(7) 1_655 ?
Np1 Np1 4.0377(7) 1_455 ?
Se1 Np1 2.8673(9) 1_455 ?
Se1 Np1 2.9443(6) 13_545 ?
Se1 Np1 2.9443(6) 13 ?
Se2 Se2 2.6814(18) 2 y
Se2 Se2 2.8436(18) 2_565 y
Se2 Np1 2.9048(7) 1_455 ?
Se2 K1 3.3478(7) 5 ?
Se2 K1 3.3478(7) 5_455 ?
